data_7004043
loop_
_publ_author_name
'Cangelosi, Virginia M.'
'Zakharov, Lev N.'
'Fontenot, Sean A.'
'Pitt, Melanie A.'
'Johnson, Darren W.'

_publ_section_title
;
 Host--guest interactions in a series of self-assembled As2L2Cl2
 macrocycles
;
_journal_issue 26
_journal_name_full 'Dalton Transactions'
_journal_page_first 3447
_journal_page_last 3453
_journal_paper_doi 10.1039/B802178C
_journal_year 2008
_chemical_formula_sum 'C23.5 H28 As2 Cl2 O4 S4'
_chemical_formula_weight 723.44
_chemical_name_systematic
;
?
;
_space_group_IT_number 4
_symmetry_cell_setting monoclinic
_symmetry_space_group_name_Hall 'P 2yb'
_symmetry_space_group_name_H-M 'P 1 21 1'
_atom_sites_solution_hydrogens geom
_atom_sites_solution_primary direct
_atom_sites_solution_secondary difmap
_audit_creation_method SHELXLTL
_cell_angle_alpha 90.00
_cell_angle_beta 90.202(2)
_cell_angle_gamma 90.00
_cell_formula_units_Z 4
_cell_length_a 13.8813(13)
_cell_length_b 9.8378(9)
_cell_length_c 21.764(2)
_cell_measurement_reflns_used 6716
_cell_measurement_temperature 173(2)
_cell_measurement_theta_max 27.92
_cell_measurement_theta_min 2.38
_cell_volume 2972.1(5)
_computing_cell_refinement 'Bruker SMART'
_computing_data_collection 'Bruker SMART'
_computing_data_reduction 'Bruker SAINT'
_computing_molecular_graphics 'Bruker SHELXTL'
_computing_publication_material 'Bruker SHELXTL'
_computing_structure_refinement 'Bruker SHELXTL'
_computing_structure_solution 'Bruker SHELXTL'
_diffrn_ambient_temperature 173(2)
_diffrn_measured_fraction_theta_full 0.999
_diffrn_measured_fraction_theta_max 0.999
_diffrn_measurement_device_type 'CCD area detector'
_diffrn_measurement_method 'phi and omega scans'
_diffrn_radiation_monochromator graphite
_diffrn_radiation_source 'fine-focus sealed tube'
_diffrn_radiation_type MoK\a
_diffrn_radiation_wavelength 0.71073
_diffrn_reflns_av_R_equivalents 0.0186
_diffrn_reflns_av_sigmaI/netI 0.0243
_diffrn_reflns_limit_h_max 17
_diffrn_reflns_limit_h_min -17
_diffrn_reflns_limit_k_max 12
_diffrn_reflns_limit_k_min -12
_diffrn_reflns_limit_l_max 27
_diffrn_reflns_limit_l_min -27
_diffrn_reflns_number 33472
_diffrn_reflns_theta_full 27.00
_diffrn_reflns_theta_max 27.00
_diffrn_reflns_theta_min 0.94
_exptl_absorpt_coefficient_mu 2.738
_exptl_absorpt_correction_T_max 0.6385
_exptl_absorpt_correction_T_min 0.4745
_exptl_absorpt_correction_type multi-scan
_exptl_absorpt_process_details SADABS
_exptl_crystal_colour colorless
_exptl_crystal_density_diffrn 1.617
_exptl_crystal_density_meas 0
_exptl_crystal_density_method 'not measured'
_exptl_crystal_description block
_exptl_crystal_F_000 1460
_exptl_crystal_size_max 0.32
_exptl_crystal_size_mid 0.26
_exptl_crystal_size_min 0.18
_refine_diff_density_max 1.155
_refine_diff_density_min -0.772
_refine_diff_density_rms 0.095
_refine_ls_abs_structure_details 'Flack H D (1983), Acta Cryst. A39, 876-881'
_refine_ls_abs_structure_Flack 0.302(14)
_refine_ls_extinction_method none
_refine_ls_goodness_of_fit_ref 1.045
_refine_ls_hydrogen_treatment constr
_refine_ls_matrix_type full
_refine_ls_number_parameters 643
_refine_ls_number_reflns 12933
_refine_ls_number_restraints 11
_refine_ls_restrained_S_all 1.056
_refine_ls_R_factor_all 0.0615
_refine_ls_R_factor_gt 0.0516
_refine_ls_shift/su_max 0.006
_refine_ls_shift/su_mean 0.001
_refine_ls_structure_factor_coef Fsqd
_refine_ls_weighting_details 'calc w=1/[\s^2^(Fo^2^)+(0.0867P)^2^+3.5818P] where P=(Fo^2^+2Fc^2^)/3'
_refine_ls_weighting_scheme calc
_refine_ls_wR_factor_gt 0.1469
_refine_ls_wR_factor_ref 0.1550
_reflns_number_gt 10744
_reflns_number_total 12933
_reflns_threshold_expression >2sigma(I)
_cod_data_source_file B802178C.txt
_cod_data_source_block gr17
_cod_depositor_comments
;
The following automatic conversions were performed:
'_symmetry_cell_setting' value 'Monoclinic' changed to 'monoclinic'
according to '/home/saulius/struct/CIF-dictionaries/cif_core.dic'
dictionary named 'cif_core.dic' version 2.4.1 from 2010-06-29.

Automatic conversion script
Id: cif_fix_enum 1527 2010-12-29 10:47:43Z saulius 
;
_cod_original_sg_symbol_H-M P2(1)
_cod_original_formula_sum 'C23.50 H28 As2 Cl2 O4 S4'
_cod_database_code 7004043

loop_
_symmetry_equiv_pos_as_xyz
'x, y, z'
'-x, y+1/2, -z'

loop_
_atom_site_label
_atom_site_type_symbol
_atom_site_fract_x
_atom_site_fract_y
_atom_site_fract_z
_atom_site_U_iso_or_equiv
_atom_site_adp_type
_atom_site_occupancy
_atom_site_symmetry_multiplicity
_atom_site_calc_flag
_atom_site_refinement_flags
_atom_site_disorder_assembly
_atom_site_disorder_group
As1 As 0.76106(4) 0.74835(7) -0.70643(3) 0.04700(18) Uani 1 1 d . . .
As2 As 0.68300(7) 1.06376(9) -0.54191(4) 0.0502(2) Uani 0.8797(19) 1 d P A 1
Cl2 Cl 0.57343(18) 1.0314(3) -0.46855(9) 0.0725(7) Uani 0.8797(19) 1 d P A 1
S2 S 0.80801(19) 1.1285(3) -0.48514(13) 0.0794(8) Uani 0.8797(19) 1 d P A 1
S3 S 0.6589(2) 1.2826(3) -0.56650(12) 0.0608(7) Uani 0.8797(19) 1 d P A 1
C8 C 0.8501(5) 0.9542(7) -0.4543(3) 0.0545(11) Uani 0.8797(19) 1 d P A 1
H8A H 0.9073 0.9664 -0.4276 0.065 Uiso 0.8797(19) 1 calc PR A 1
H8B H 0.7983 0.9125 -0.4295 0.065 Uiso 0.8797(19) 1 calc PR A 1
C11 C 0.5572(5) 1.2691(8) -0.6218(3) 0.0545(11) Uani 0.8797(19) 1 d P A 1
H11A H 0.4981 1.2434 -0.5992 0.065 Uiso 0.8797(19) 1 calc PR A 1
H11B H 0.5459 1.3591 -0.6408 0.065 Uiso 0.8797(19) 1 calc PR A 1
As2A As 0.7203(5) 1.1035(8) -0.5594(3) 0.0502(2) Uani 0.1203(19) 1 d PD A 2
Cl2A Cl 0.8513(11) 1.2524(17) -0.5555(6) 0.0725(7) Uani 0.1203(19) 1 d PD A 2
S2A S 0.7232(13) 1.0684(18) -0.4627(9) 0.0794(8) Uani 0.1203(19) 1 d P A 2
S3A S 0.6276(17) 1.274(2) -0.5511(10) 0.0608(7) Uani 0.1203(19) 1 d P A 2
C8A C 0.8501(5) 0.9542(7) -0.4543(3) 0.0545(11) Uani 0.1203(19) 1 d P A 2
H8AA H 0.9044 1.0180 -0.4480 0.065 Uiso 0.1203(19) 1 calc PR A 2
H8AB H 0.8451 0.8977 -0.4168 0.065 Uiso 0.1203(19) 1 calc PR A 2
C11A C 0.5572(5) 1.2691(8) -0.6218(3) 0.0545(11) Uani 0.1203(19) 1 d P A 2
H11C H 0.4890 1.2588 -0.6096 0.065 Uiso 0.1203(19) 1 calc PR A 2
H11D H 0.5631 1.3599 -0.6410 0.065 Uiso 0.1203(19) 1 calc PR A 2
Cl1 Cl 0.65085(16) 0.5823(2) -0.69719(10) 0.0740(6) Uani 1 1 d . . .
S1 S 0.89435(14) 0.6354(3) -0.72648(9) 0.0776(7) Uani 1 1 d . . .
S4 S 0.74999(14) 0.7928(3) -0.80591(8) 0.0587(5) Uani 1 1 d . A .
O1 O 1.0590(4) 0.7944(8) -0.6235(3) 0.0667(18) Uani 0.843(5) 1 d P B 1
O2 O 0.7266(5) 0.7505(10) -0.4851(2) 0.0702(18) Uani 0.843(5) 1 d P A 1
C9 C 1.1246(6) 0.9064(10) -0.6118(5) 0.069(3) Uani 0.843(5) 1 d P B 1
C10 C 0.6570(6) 0.6480(14) -0.5023(5) 0.076(3) Uani 0.843(5) 1 d P A 1
O1A O 1.040(2) 0.970(4) -0.5413(15) 0.0667(18) Uani 0.157(5) 1 d PD A 2
O2A O 0.7612(16) 0.577(3) -0.5774(11) 0.0702(18) Uani 0.157(5) 1 d PD A 2
C9A C 1.106(3) 0.976(5) -0.591(2) 0.069(3) Uani 0.157(5) 1 d PD A 2
C10A C 0.671(2) 0.603(6) -0.546(2) 0.076(3) Uani 0.157(5) 1 d PD A 2
O3 O 0.4897(4) 1.0076(5) -0.6110(2) 0.0522(12) Uani 1 1 d . . .
O4 O 0.6937(4) 1.1281(7) -0.8198(2) 0.0607(14) Uani 1 1 d . A .
C1 C 0.9338(6) 0.5804(11) -0.6497(3) 0.069(2) Uani 1 1 d . . .
H1A H 0.9010 0.4939 -0.6396 0.083 Uiso 1 1 calc R . .
H1B H 1.0039 0.5619 -0.6509 0.083 Uiso 1 1 calc R . .
C2 C 0.9144(5) 0.6811(10) -0.5992(3) 0.0544(18) Uani 1 1 d D A .
C3 C 0.9770(4) 0.7857(8) -0.5871(3) 0.0488(16) Uani 1 1 d . . .
C4 C 0.9595(5) 0.8765(10) -0.5398(4) 0.060(2) Uani 1 1 d . A .
C5 C 0.8739(5) 0.8662(9) -0.5050(3) 0.0518(17) Uani 1 1 d . . .
C6 C 0.8110(5) 0.7563(10) -0.5170(3) 0.0570(19) Uani 1 1 d D A .
C7 C 0.8306(5) 0.6707(9) -0.5647(3) 0.0562(19) Uani 1 1 d . . .
C12 C 0.5750(4) 1.1689(8) -0.6703(3) 0.0454(15) Uani 1 1 d . . .
C13 C 0.5399(4) 1.0329(7) -0.6645(3) 0.0428(15) Uani 1 1 d . A .
C14 C 0.5574(4) 0.9361(8) -0.7094(3) 0.0438(15) Uani 1 1 d . . .
H14A H 0.5333 0.8463 -0.7048 0.053 Uiso 1 1 calc R A .
C15 C 0.6102(4) 0.9708(8) -0.7611(3) 0.0428(15) Uani 1 1 d . A .
C16 C 0.6442(4) 1.1031(8) -0.7683(3) 0.0441(15) Uani 1 1 d . . .
C17 C 0.6274(4) 1.1997(7) -0.7225(3) 0.0433(15) Uani 1 1 d . A .
H17A H 0.6525 1.2888 -0.7273 0.052 Uiso 1 1 calc R . .
C18 C 0.6282(5) 0.8667(9) -0.8083(3) 0.0508(17) Uani 1 1 d . . .
H18A H 0.6176 0.9077 -0.8493 0.061 Uiso 1 1 calc R A .
H18B H 0.5806 0.7926 -0.8032 0.061 Uiso 1 1 calc R . .
C19 C 0.4563(6) 0.8673(10) -0.6013(4) 0.065(2) Uani 1 1 d . . .
H19A H 0.4208 0.8620 -0.5625 0.097 Uiso 1 1 calc R . .
H19B H 0.5119 0.8060 -0.5996 0.097 Uiso 1 1 calc R . .
H19C H 0.4139 0.8405 -0.6353 0.097 Uiso 1 1 calc R . .
C20 C 0.7260(6) 1.2637(12) -0.8286(4) 0.073(3) Uani 1 1 d . . .
H20A H 0.7600 1.2703 -0.8679 0.109 Uiso 1 1 calc R A .
H20B H 0.7698 1.2889 -0.7951 0.109 Uiso 1 1 calc R . .
H20C H 0.6706 1.3253 -0.8289 0.109 Uiso 1 1 calc R . .
As3 As 0.75368(4) 1.16817(7) -0.20515(3) 0.04905(19) Uani 1 1 d . . .
As4 As 0.68736(9) 0.84175(11) -0.04520(5) 0.0672(4) Uani 0.915(2) 1 d P C 1
Cl4 Cl 0.5818(2) 0.8827(3) 0.03063(10) 0.0892(9) Uani 0.915(2) 1 d P C 1
S6 S 0.8130(2) 0.7704(4) 0.00841(17) 0.1225(16) Uani 0.915(2) 1 d P C 1
S7 S 0.65690(19) 0.6277(3) -0.06734(10) 0.0674(6) Uani 0.915(2) 1 d P C 1
C28 C 0.8594(6) 0.9154(8) 0.0388(3) 0.0693(15) Uani 0.915(2) 1 d P C 1
H28A H 0.8153 0.9469 0.0715 0.083 Uiso 0.915(2) 1 calc PR C 1
H28B H 0.9216 0.8926 0.0586 0.083 Uiso 0.915(2) 1 calc PR C 1
C31 C 0.5547(6) 0.6418(10) -0.1206(4) 0.0693(15) Uani 0.915(2) 1 d P C 1
H31A H 0.5440 0.5526 -0.1407 0.083 Uiso 0.915(2) 1 calc PR C 1
H31B H 0.4960 0.6646 -0.0971 0.083 Uiso 0.915(2) 1 calc PR C 1
As4A As 0.7281(9) 0.8131(15) -0.0622(6) 0.0672(4) Uani 0.085(2) 1 d PD C 2
Cl4A Cl 0.8535(18) 0.670(3) -0.0744(10) 0.0892(9) Uani 0.085(2) 1 d PD C 2
S6A S 0.719(2) 0.881(4) 0.0307(18) 0.1225(16) Uani 0.085(2) 1 d P C 2
S7A S 0.5956(18) 0.676(2) -0.0412(10) 0.0674(6) Uani 0.085(2) 1 d P C 2
C28A C 0.8594(6) 0.9154(8) 0.0388(3) 0.0693(15) Uani 0.085(2) 1 d P C 2
H28C H 0.8767 0.9404 0.0815 0.083 Uiso 0.085(2) 1 calc PR C 2
H28D H 0.8972 0.8346 0.0265 0.083 Uiso 0.085(2) 1 calc PR C 2
C31A C 0.5547(6) 0.6418(10) -0.1206(4) 0.0693(15) Uani 0.085(2) 1 d P C 2
H31C H 0.5870 0.5575 -0.1345 0.083 Uiso 0.085(2) 1 calc PR C 2
H31D H 0.4848 0.6222 -0.1191 0.083 Uiso 0.085(2) 1 calc PR C 2
Cl3 Cl 0.64024(16) 1.3305(2) -0.19935(11) 0.0727(6) Uani 1 1 d . . .
S5 S 0.88386(16) 1.2874(4) -0.22350(11) 0.1022(12) Uani 1 1 d . . .
S8 S 0.74501(13) 1.1222(2) -0.30452(8) 0.0554(5) Uani 1 1 d . C .
O5 O 1.0573(5) 1.1231(11) -0.1224(4) 0.0610(19) Uani 0.619(5) 1 d P D 1
O6 O 0.7297(5) 1.1634(10) 0.0179(4) 0.0596(17) Uani 0.619(5) 1 d P C 1
C29 C 1.1160(9) 1.0038(19) -0.1148(6) 0.075(4) Uani 0.619(5) 1 d P D 1
C30 C 0.6568(12) 1.266(2) 0.0005(7) 0.085(5) Uani 0.619(5) 1 d P C 1
O5A O 1.0245(8) 0.9314(15) -0.0360(6) 0.0610(19) Uani 0.381(5) 1 d P C 2
O6A O 0.7432(8) 1.3174(12) -0.0590(6) 0.0596(17) Uani 0.381(5) 1 d PD C 2
C29A C 1.1178(14) 0.954(3) -0.0775(9) 0.075(4) Uani 0.381(5) 1 d P C 2
C30A C 0.650(2) 1.281(3) -0.0294(11) 0.085(5) Uani 0.381(5) 1 d P C 2
O7 O 0.4842(3) 0.9055(5) -0.1108(2) 0.0513(12) Uani 1 1 d . . .
O8 O 0.6897(4) 0.7827(6) -0.3210(2) 0.0595(14) Uani 1 1 d . C .
C21 C 0.9247(7) 1.3358(11) -0.1470(4) 0.097(4) Uani 1 1 d . . .
H21A H 0.9949 1.3530 -0.1487 0.117 Uiso 1 1 calc R . .
H21B H 0.8931 1.4226 -0.1358 0.117 Uiso 1 1 calc R . .
C22 C 0.9062(5) 1.2360(8) -0.0972(4) 0.0592(19) Uani 1 1 d D C .
C23 C 0.9734(5) 1.1331(11) -0.0868(3) 0.062(2) Uani 1 1 d . . .
C24 C 0.9564(5) 1.0331(8) -0.0414(3) 0.0521(17) Uani 1 1 d . C .
C25 C 0.8771(5) 1.0385(12) -0.0069(3) 0.064(2) Uani 1 1 d . . .
C26 C 0.8100(6) 1.1374(11) -0.0169(4) 0.070(3) Uani 1 1 d D C .
C27 C 0.8274(5) 1.2444(12) -0.0623(4) 0.065(2) Uani 1 1 d . . .
C32 C 0.5702(4) 0.7487(8) -0.1697(3) 0.0419(14) Uani 1 1 d . . .
C33 C 0.5350(4) 0.8778(8) -0.1629(3) 0.0429(15) Uani 1 1 d . C .
C34 C 0.5513(4) 0.9718(7) -0.2088(3) 0.0418(14) Uani 1 1 d . . .
H34A H 0.5251 1.0606 -0.2048 0.050 Uiso 1 1 calc R C .
C35 C 0.6044(4) 0.9405(8) -0.2606(3) 0.0444(15) Uani 1 1 d . C .
C36 C 0.6397(5) 0.8086(8) -0.2671(3) 0.0459(15) Uani 1 1 d . . .
C37 C 0.6224(4) 0.7133(7) -0.2215(3) 0.0477(17) Uani 1 1 d . C .
H37A H 0.6465 0.6234 -0.2258 0.057 Uiso 1 1 calc R . .
C38 C 0.6249(5) 1.0472(9) -0.3088(3) 0.0529(18) Uani 1 1 d . . .
H38A H 0.5767 1.1208 -0.3048 0.064 Uiso 1 1 calc R C .
H38B H 0.6164 1.0058 -0.3499 0.064 Uiso 1 1 calc R . .
C39 C 0.4490(6) 1.0374(8) -0.1022(4) 0.060(2) Uani 1 1 d . . .
H39A H 0.4149 1.0423 -0.0629 0.091 Uiso 1 1 calc R . .
H39B H 0.4046 1.0605 -0.1357 0.091 Uiso 1 1 calc R . .
H39C H 0.5029 1.1018 -0.1019 0.091 Uiso 1 1 calc R . .
C40 C 0.7289(6) 0.6494(9) -0.3302(4) 0.066(2) Uani 1 1 d . . .
H40A H 0.7621 0.6460 -0.3698 0.099 Uiso 1 1 calc R C .
H40B H 0.6767 0.5824 -0.3299 0.099 Uiso 1 1 calc R . .
H40C H 0.7747 0.6287 -0.2971 0.099 Uiso 1 1 calc R . .
C1S C 0.9597(12) 1.7797(19) -0.2937(5) 0.145(13) Uiso 0.50 1 d PG . .
C2S C 1.0239(15) 1.710(2) -0.3312(5) 0.146(10) Uiso 0.50 1 d PG . .
C3S C 1.0856(12) 1.614(2) -0.3060(7) 0.177(7) Uiso 0.50 1 d PG . .
C4S C 1.0832(11) 1.5868(17) -0.2433(8) 0.131(9) Uiso 0.50 1 d PG . .
C5S C 1.0190(10) 1.6564(15) -0.2058(5) 0.084(5) Uiso 0.50 1 d PG . .
C6S C 0.9573(7) 1.7528(12) -0.2310(4) 0.093(6) Uiso 0.50 1 d PGD . .
C7S C 0.8907(10) 1.8290(16) -0.1945(6) 0.078(4) Uiso 0.50 1 d PGD . .
C1SA C 0.9696(9) 1.7639(14) -0.2780(4) 0.082(5) Uiso 0.50 1 d PG . .
C2SA C 0.9085(9) 1.8184(14) -0.2339(6) 0.080(4) Uiso 0.50 1 d PG . .
C3SA C 0.9170(9) 1.7781(15) -0.1729(5) 0.113(7) Uiso 0.50 1 d PG . .
C4SA C 0.9865(10) 1.6834(16) -0.1560(4) 0.090(5) Uiso 0.50 1 d PG . .
C5SA C 1.0475(9) 1.6289(14) -0.2001(5) 0.098(7) Uiso 0.50 1 d PG . .
C6SA C 1.0391(8) 1.6692(13) -0.2611(5) 0.083(5) Uiso 0.50 1 d PGD . .
C7SA C 1.0819(13) 1.624(2) -0.3135(6) 0.177(7) Uiso 0.50 1 d PGD . .

loop_
_atom_site_aniso_label
_atom_site_aniso_U_11
_atom_site_aniso_U_22
_atom_site_aniso_U_33
_atom_site_aniso_U_23
_atom_site_aniso_U_13
_atom_site_aniso_U_12
As1 0.0482(3) 0.0504(4) 0.0424(4) -0.0049(3) -0.0084(3) -0.0019(3)
As2 0.0545(5) 0.0504(5) 0.0455(5) -0.0149(4) -0.0096(4) 0.0032(4)
Cl2 0.0917(15) 0.0841(19) 0.0416(10) 0.0011(12) -0.0042(10) 0.0057(14)
S2 0.0747(14) 0.0669(15) 0.0964(18) -0.0383(15) -0.0356(13) 0.0100(12)
S3 0.0810(19) 0.0503(13) 0.0510(15) -0.0120(12) -0.0109(11) -0.0101(13)
C8 0.070(3) 0.041(2) 0.053(3) 0.002(2) -0.008(2) -0.005(2)
C11 0.070(3) 0.041(2) 0.053(3) 0.002(2) -0.008(2) -0.005(2)
As2A 0.0545(5) 0.0504(5) 0.0455(5) -0.0149(4) -0.0096(4) 0.0032(4)
Cl2A 0.0917(15) 0.0841(19) 0.0416(10) 0.0011(12) -0.0042(10) 0.0057(14)
S2A 0.0747(14) 0.0669(15) 0.0964(18) -0.0383(15) -0.0356(13) 0.0100(12)
S3A 0.0810(19) 0.0503(13) 0.0510(15) -0.0120(12) -0.0109(11) -0.0101(13)
C8A 0.070(3) 0.041(2) 0.053(3) 0.002(2) -0.008(2) -0.005(2)
C11A 0.070(3) 0.041(2) 0.053(3) 0.002(2) -0.008(2) -0.005(2)
Cl1 0.0780(12) 0.0582(13) 0.0857(14) 0.0110(11) -0.0084(10) -0.0200(10)
S1 0.0583(10) 0.123(2) 0.0511(10) -0.0132(13) -0.0101(8) 0.0254(12)
S4 0.0664(11) 0.0671(14) 0.0427(9) 0.0050(10) 0.0045(8) 0.0014(9)
O1 0.048(3) 0.070(5) 0.082(4) 0.000(4) 0.001(3) -0.003(3)
O2 0.080(4) 0.092(5) 0.039(3) -0.008(3) 0.013(3) -0.016(4)
C9 0.043(4) 0.040(5) 0.125(8) 0.007(5) 0.028(4) 0.001(4)
C10 0.054(4) 0.100(9) 0.073(6) 0.005(6) 0.013(4) -0.034(5)
O1A 0.048(3) 0.070(5) 0.082(4) 0.000(4) 0.001(3) -0.003(3)
O2A 0.080(4) 0.092(5) 0.039(3) -0.008(3) 0.013(3) -0.016(4)
C9A 0.043(4) 0.040(5) 0.125(8) 0.007(5) 0.028(4) 0.001(4)
C10A 0.054(4) 0.100(9) 0.073(6) 0.005(6) 0.013(4) -0.034(5)
O3 0.065(3) 0.045(3) 0.046(3) 0.005(2) 0.002(2) 0.001(2)
O4 0.073(3) 0.063(4) 0.045(3) 0.013(3) -0.002(2) -0.018(3)
C1 0.081(5) 0.070(6) 0.057(4) -0.002(4) -0.010(4) -0.003(4)
C2 0.051(3) 0.065(5) 0.047(4) -0.010(4) -0.019(3) 0.010(4)
C3 0.044(3) 0.049(4) 0.053(4) 0.007(3) -0.012(3) 0.001(3)
C4 0.042(3) 0.061(5) 0.078(5) 0.007(5) -0.016(3) 0.004(3)
C5 0.058(4) 0.055(4) 0.041(3) 0.000(3) -0.021(3) 0.001(3)
C6 0.046(3) 0.080(5) 0.045(4) 0.016(4) -0.009(3) -0.009(4)
C7 0.072(4) 0.050(4) 0.046(4) 0.013(4) -0.031(3) -0.017(4)
C12 0.048(3) 0.036(3) 0.052(4) 0.001(3) -0.015(3) -0.004(3)
C13 0.048(3) 0.039(4) 0.042(3) 0.007(3) -0.008(3) -0.005(3)
C14 0.047(3) 0.035(3) 0.050(4) 0.000(3) -0.009(3) -0.004(3)
C15 0.043(3) 0.050(4) 0.035(3) -0.006(3) -0.013(2) -0.001(3)
C16 0.043(3) 0.050(4) 0.039(3) 0.012(3) -0.012(3) -0.005(3)
C17 0.047(3) 0.039(4) 0.043(4) -0.004(3) -0.009(3) -0.007(3)
C18 0.054(4) 0.055(5) 0.043(4) 0.002(4) -0.006(3) -0.005(3)
C19 0.078(5) 0.061(5) 0.057(4) 0.008(4) 0.009(4) -0.012(4)
C20 0.075(5) 0.094(8) 0.049(4) 0.011(5) -0.001(4) -0.023(5)
As3 0.0493(4) 0.0544(5) 0.0434(4) 0.0135(3) -0.0111(3) -0.0073(3)
As4 0.0689(7) 0.0740(7) 0.0586(6) 0.0332(6) -0.0254(5) -0.0228(6)
Cl4 0.143(2) 0.0833(19) 0.0417(11) -0.0084(13) -0.0087(12) -0.0045(18)
S6 0.0995(19) 0.121(3) 0.147(3) 0.093(3) -0.077(2) -0.0431(19)
S7 0.0894(16) 0.0585(14) 0.0543(12) 0.0177(12) -0.0121(11) 0.0093(12)
C28 0.083(3) 0.066(3) 0.059(3) 0.021(3) -0.022(3) -0.018(3)
C31 0.083(3) 0.066(3) 0.059(3) 0.021(3) -0.022(3) -0.018(3)
As4A 0.0689(7) 0.0740(7) 0.0586(6) 0.0332(6) -0.0254(5) -0.0228(6)
Cl4A 0.143(2) 0.0833(19) 0.0417(11) -0.0084(13) -0.0087(12) -0.0045(18)
S6A 0.0995(19) 0.121(3) 0.147(3) 0.093(3) -0.077(2) -0.0431(19)
S7A 0.0894(16) 0.0585(14) 0.0543(12) 0.0177(12) -0.0121(11) 0.0093(12)
C28A 0.083(3) 0.066(3) 0.059(3) 0.021(3) -0.022(3) -0.018(3)
C31A 0.083(3) 0.066(3) 0.059(3) 0.021(3) -0.022(3) -0.018(3)
Cl3 0.0811(13) 0.0483(11) 0.0887(15) -0.0179(11) 0.0056(11) 0.0030(10)
S5 0.0657(12) 0.157(3) 0.0837(15) 0.0618(19) -0.0294(11) -0.0533(16)
S8 0.0614(10) 0.0599(12) 0.0450(9) 0.0094(10) 0.0040(8) -0.0040(9)
O5 0.049(3) 0.065(5) 0.070(4) 0.017(4) 0.000(3) 0.006(3)
O6 0.055(3) 0.055(4) 0.069(4) 0.015(4) -0.002(3) 0.011(3)
C29 0.059(5) 0.104(11) 0.061(7) 0.001(7) -0.010(6) 0.033(7)
C30 0.088(7) 0.110(11) 0.059(9) 0.041(9) 0.028(8) 0.051(8)
O5A 0.049(3) 0.065(5) 0.070(4) 0.017(4) 0.000(3) 0.006(3)
O6A 0.055(3) 0.055(4) 0.069(4) 0.015(4) -0.002(3) 0.011(3)
C29A 0.059(5) 0.104(11) 0.061(7) 0.001(7) -0.010(6) 0.033(7)
C30A 0.088(7) 0.110(11) 0.059(9) 0.041(9) 0.028(8) 0.051(8)
O7 0.063(3) 0.040(3) 0.050(3) 0.009(2) 0.002(2) 0.005(2)
O8 0.070(3) 0.066(4) 0.043(3) -0.007(3) -0.005(2) 0.009(3)
C21 0.108(7) 0.071(6) 0.112(7) 0.037(6) -0.074(6) -0.045(5)
C22 0.067(4) 0.039(4) 0.070(5) -0.008(4) -0.030(4) 0.000(4)
C23 0.048(4) 0.086(6) 0.051(4) 0.008(4) -0.011(3) -0.015(4)
C24 0.060(4) 0.053(4) 0.043(3) 0.005(3) -0.022(3) 0.007(3)
C25 0.056(4) 0.099(7) 0.038(4) 0.005(4) -0.016(3) -0.022(5)
C26 0.059(4) 0.104(8) 0.048(4) -0.028(5) -0.010(3) -0.011(5)
C27 0.054(4) 0.076(6) 0.065(5) -0.013(5) -0.017(3) 0.008(4)
C32 0.047(3) 0.040(4) 0.038(3) 0.001(3) -0.009(2) -0.007(3)
C33 0.043(3) 0.042(4) 0.043(3) 0.000(3) -0.011(3) -0.009(3)
C34 0.048(3) 0.038(3) 0.039(3) -0.004(3) -0.017(3) 0.004(3)
C35 0.046(3) 0.047(4) 0.040(3) -0.004(3) -0.018(3) 0.000(3)
C36 0.051(3) 0.044(4) 0.042(3) -0.001(3) -0.011(3) -0.005(3)
C37 0.049(3) 0.037(4) 0.057(4) -0.018(3) -0.016(3) 0.001(3)
C38 0.062(4) 0.058(5) 0.038(3) 0.011(4) -0.015(3) 0.002(4)
C39 0.085(5) 0.037(4) 0.060(4) -0.002(4) 0.021(4) -0.001(4)
C40 0.073(5) 0.056(5) 0.068(5) -0.030(4) -0.011(4) 0.008(4)

loop_
_atom_type_symbol
_atom_type_description
_atom_type_scat_dispersion_real
_atom_type_scat_dispersion_imag
_atom_type_scat_source
C C 0.0033 0.0016 'International Tables Vol C Tables 4.2.6.8 and 6.1.1.4'
H H 0.0000 0.0000 'International Tables Vol C Tables 4.2.6.8 and 6.1.1.4'
O O 0.0106 0.0060 'International Tables Vol C Tables 4.2.6.8 and 6.1.1.4'
S S 0.1246 0.1234 'International Tables Vol C Tables 4.2.6.8 and 6.1.1.4'
Cl Cl 0.1484 0.1585 'International Tables Vol C Tables 4.2.6.8 and 6.1.1.4'
As As 0.0499 2.0058 'International Tables Vol C Tables 4.2.6.8 and 6.1.1.4'

loop_
_geom_angle_atom_site_label_1
_geom_angle_atom_site_label_2
_geom_angle_atom_site_label_3
_geom_angle
_geom_angle_site_symmetry_1
_geom_angle_site_symmetry_3
_geom_angle_publ_flag
S1 As1 S4 87.79(8) . . ?
S1 As1 Cl1 102.93(11) . . ?
S4 As1 Cl1 100.74(9) . . ?
S2 As2 Cl2 100.14(11) . . ?
S2 As2 S3 88.47(11) . . ?
Cl2 As2 S3 101.88(11) . . ?
C8 S2 As2 100.0(2) . . ?
C11 S3 As2 101.4(3) . . ?
C5 C8 S2 109.7(5) . . ?
C12 C11 S3 112.7(5) . . ?
S3A As2A S2A 93.0(8) . . ?
S3A As2A Cl2A 88.4(8) . . ?
S2A As2A Cl2A 93.1(6) . . ?
C1 S1 As1 102.5(3) . . ?
C18 S4 As1 99.5(2) . . ?
C3 O1 C9 117.5(7) . . ?
C6 O2 C10 118.1(7) . . ?
C9A O1A C4 123(3) . . ?
C7 O2A C10A 113(2) . . ?
C13 O3 C19 116.7(6) . . ?
C16 O4 C20 116.6(6) . . ?
C2 C1 S1 114.6(7) . . ?
C3 C2 C7 118.8(7) . . ?
C3 C2 C1 121.3(7) . . ?
C7 C2 C1 119.9(7) . . ?
C4 C3 C2 120.9(6) . . ?
C4 C3 O1 121.9(7) . . ?
C2 C3 O1 117.1(7) . . ?
C3 C4 O1A 104.9(14) . . ?
C3 C4 C5 120.1(7) . . ?
O1A C4 C5 135.0(15) . . ?
C6 C5 C4 118.4(7) . . ?
C6 C5 C8 117.3(7) . . ?
C4 C5 C8 124.2(7) . . ?
C7 C6 O2 122.3(7) . . ?
C7 C6 C5 119.2(6) . . ?
O2 C6 C5 117.9(8) . . ?
C6 C7 O2A 115.5(10) . . ?
C6 C7 C2 122.3(7) . . ?
O2A C7 C2 122.1(11) . . ?
C17 C12 C13 117.2(7) . . ?
C17 C12 C11 122.3(6) . . ?
C13 C12 C11 120.6(6) . . ?
C14 C13 O3 124.1(6) . . ?
C14 C13 C12 121.4(6) . . ?
O3 C13 C12 114.5(6) . . ?
C15 C14 C13 119.8(6) . . ?
C14 C15 C16 120.0(7) . . ?
C14 C15 C18 119.1(7) . . ?
C16 C15 C18 120.9(6) . . ?
O4 C16 C17 124.0(7) . . ?
O4 C16 C15 116.1(7) . . ?
C17 C16 C15 119.9(6) . . ?
C16 C17 C12 121.8(6) . . ?
C15 C18 S4 114.5(5) . . ?
S5 As3 S8 88.47(9) . . ?
S5 As3 Cl3 102.02(12) . . ?
S8 As3 Cl3 99.47(9) . . ?
S7 As4 S6 87.83(14) . . ?
S7 As4 Cl4 101.94(12) . . ?
S6 As4 Cl4 100.64(14) . . ?
C28 S6 As4 103.7(3) . . ?
C31 S7 As4 102.3(3) . . ?
C25 C28 S6 117.2(5) . . ?
C32 C31 S7 112.8(5) . . ?
S6A As4A Cl4A 110.8(11) . . ?
S6A As4A S7A 86.8(11) . . ?
Cl4A As4A S7A 105.9(12) . . ?
C21 S5 As3 103.1(3) . . ?
C38 S8 As3 100.3(2) . . ?
C23 O5 C29 117.7(9) . . ?
C26 O6 C30 122.9(9) . . ?
C24 O5A C29A 114.0(12) . . ?
C27 O6A C30A 129.5(13) . . ?
C33 O7 C39 118.7(6) . . ?
C36 O8 C40 118.5(6) . . ?
C22 C21 S5 116.1(6) . . ?
C27 C22 C23 120.0(8) . . ?
C27 C22 C21 121.2(9) . . ?
C23 C22 C21 118.8(8) . . ?
O5 C23 C22 121.1(8) . . ?
O5 C23 C24 118.5(8) . . ?
C22 C23 C24 120.4(7) . . ?
C25 C24 O5A 123.1(9) . . ?
C25 C24 C23 120.3(8) . . ?
O5A C24 C23 116.6(8) . . ?
C24 C25 C26 120.1(8) . . ?
C24 C25 C28 116.8(9) . . ?
C26 C25 C28 122.5(7) . . ?
C25 C26 O6 126.8(9) . . ?
C25 C26 C27 120.4(7) . . ?
O6 C26 C27 112.0(8) . . ?
C22 C27 O6A 139.4(10) . . ?
C22 C27 C26 118.5(8) . . ?
O6A C27 C26 101.5(7) . . ?
C33 C32 C37 120.6(7) . . ?
C33 C32 C31 121.1(7) . . ?
C37 C32 C31 118.3(7) . . ?
O7 C33 C32 117.5(6) . . ?
O7 C33 C34 123.6(7) . . ?
C32 C33 C34 118.9(6) . . ?
C35 C34 C33 122.0(7) . . ?
C36 C35 C34 118.5(7) . . ?
C36 C35 C38 120.6(6) . . ?
C34 C35 C38 120.8(7) . . ?
C37 C36 C35 119.7(6) . . ?
C37 C36 O8 124.6(7) . . ?
C35 C36 O8 115.7(7) . . ?
C32 C37 C36 120.2(7) . . ?
C35 C38 S8 114.8(4) . . ?
C2S C1S C6S 120.0 . . ?
C2S C1S C2SA 157.0(5) . . ?
C6S C1S C2SA 37.0(5) . . ?
C2S C1S C6SA 61.0(5) . . ?
C6S C1S C6SA 59.1(5) . . ?
C2SA C1S C6SA 96.1(6) . . ?
C7SA C2S C3S 5.2(8) . . ?
C7SA C2S C1S 125.2(7) . . ?
C3S C2S C1S 120.0 . . ?
C7SA C2S C1SA 109.6(11) . . ?
C3S C2S C1SA 104.5(5) . . ?
C1S C2S C1SA 15.6(5) . . ?
C7SA C2S C6SA 56.0(8) . . ?
C3S C2S C6SA 50.9(5) . . ?
C1S C2S C6SA 69.2(5) . . ?
C1SA C2S C6SA 53.7(4) . . ?
C6SA C3S C2S 72.6(7) . . ?
C6SA C3S C4S 47.6(7) . . ?
C2S C3S C4S 120.0 . . ?
C6SA C4S C5SA 77.2(8) . . ?
C6SA C4S C7SA 58.3(10) . . ?
C5SA C4S C7SA 135.4(12) . . ?
C6SA C4S C3S 61.5(7) . . ?
C5SA C4S C3S 138.7(7) . . ?
C7SA C4S C3S 3.3(7) . . ?
C6SA C4S C5S 58.7(7) . . ?
C5SA C4S C5S 19.6(7) . . ?
C7SA C4S C5S 116.8(6) . . ?
C3S C4S C5S 120.0 . . ?
C6SA C5S C4SA 159.2(13) . . ?
C6SA C5S C4S 48.3(7) . . ?
C4SA C5S C4S 151.5(8) . . ?
C6SA C5S C6S 71.9(6) . . ?
C4SA C5S C6S 88.4(8) . . ?
C4S C5S C6S 120.0 . . ?
C6SA C5S C1SA 42.9(4) . . ?
C4SA C5S C1SA 117.3(8) . . ?
C4S C5S C1SA 91.0(4) . . ?
C6S C5S C1SA 29.0(4) . . ?
C2SA C6S C1SA 89.0(10) . . ?
C2SA C6S C5S 160.2(10) . . ?
C1SA C6S C5S 110.8(8) . . ?
C2SA C6S C1S 79.8(10) . . ?
C1SA C6S C1S 9.4(9) . . ?
C5S C6S C1S 120.0 . . ?
C2SA C6S C3SA 69.5(7) . . ?
C1SA C6S C3SA 158.4(12) . . ?
C5S C6S C3SA 90.7(7) . . ?
C1S C6S C3SA 149.3(7) . . ?
C2SA C6S C7S 37.8(10) . . ?
C1SA C6S C7S 126.7(8) . . ?
C5S C6S C7S 122.4 . . ?
C1S C6S C7S 117.6 . . ?
C3SA C6S C7S 31.7(7) . . ?
C2SA C6S C6SA 150.2(12) . . ?
C1SA C6S C6SA 61.2(6) . . ?
C5S C6S C6SA 49.6(6) . . ?
C1S C6S C6SA 70.5(6) . . ?
C3SA C6S C6SA 140.2(9) . . ?
C7S C6S C6SA 170.9(7) . . ?
C2SA C6S C4SA 118.6(10) . . ?
C1SA C6S C4SA 152.2(10) . . ?
C5S C6S C4SA 41.6(6) . . ?
C1S C6S C4SA 161.5(6) . . ?
C3SA C6S C4SA 49.1(4) . . ?
C7S C6S C4SA 80.8(6) . . ?
C6SA C6S C4SA 91.1(6) . . ?
C2SA C6S C5SA 162.8(11) . . ?
C1SA C6S C5SA 108.0(9) . . ?
C5S C6S C5SA 4.1(8) . . ?
C1S C6S C5SA 117.3(6) . . ?
C3SA C6S C5SA 93.4(6) . . ?
C7S C6S C5SA 125.0(6) . . ?
C6SA C6S C5SA 46.8(3) . . ?
C4SA C6S C5SA 44.3(3) . . ?
C3SA C7S C2SA 111.7(14) . . ?
C3SA C7S C6S 72.3(9) . . ?
C2SA C7S C6S 39.6(8) . . ?
C3SA C7S C4SA 15.1(7) . . ?
C2SA C7S C4SA 97.1(10) . . ?
C6S C7S C4SA 57.5(4) . . ?
C6S C1SA C2SA 42.4(7) . . ?
C6S C1SA C6SA 77.7(7) . . ?
C2SA C1SA C6SA 120.0 . . ?
C6S C1SA C2S 144.5(13) . . ?
C2SA C1SA C2S 172.1(10) . . ?
C6SA C1SA C2S 67.2(9) . . ?
C6S C1SA C5S 40.2(5) . . ?
C2SA C1SA C5S 82.6(4) . . ?
C6SA C1SA C5S 37.5(4) . . ?
C2S C1SA C5S 104.4(8) . . ?
C6S C2SA C7S 102.6(14) . . ?
C6S C2SA C1SA 48.6(8) . . ?
C7S C2SA C1SA 150.9(10) . . ?
C6S C2SA C3SA 71.4(7) . . ?
C7S C2SA C3SA 31.3(10) . . ?
C1SA C2SA C3SA 120.0 . . ?
C6S C2SA C1S 63.2(8) . . ?
C7S C2SA C1S 165.5(13) . . ?
C1SA C2SA C1S 14.7(6) . . ?
C3SA C2SA C1S 134.6(6) . . ?
C7S C3SA C4SA 156.5(10) . . ?
C7S C3SA C2SA 37.0(10) . . ?
C4SA C3SA C2SA 120.0 . . ?
C7S C3SA C6S 76.0(10) . . ?
C4SA C3SA C6S 80.9(5) . . ?
C2SA C3SA C6S 39.1(5) . . ?
C5S C4SA C5SA 20.4(6) . . ?
C5S C4SA C3SA 99.9(6) . . ?
C5SA C4SA C3SA 120.0 . . ?
C5S C4SA C6S 50.0(4) . . ?
C5SA C4SA C6S 70.0(4) . . ?
C3SA C4SA C6S 50.0(4) . . ?
C5S C4SA C7S 91.7(7) . . ?
C5SA C4SA C7S 111.7(4) . . ?
C3SA C4SA C7S 8.4(4) . . ?
C6S C4SA C7S 41.7(3) . . ?
C4S C5SA C4SA 167.3(12) . . ?
C4S C5SA C6SA 49.6(9) . . ?
C4SA C5SA C6SA 120.0 . . ?
C4S C5SA C6S 103.4(10) . . ?
C4SA C5SA C6S 65.7(4) . . ?
C6SA C5SA C6S 54.3(4) . . ?
C4S C6SA C5S 73.0(10) . . ?
C4S C6SA C7SA 79.0(11) . . ?
C5S C6SA C7SA 151.4(6) . . ?
C4S C6SA C3S 70.9(7) . . ?
C5S C6SA C3S 143.4(14) . . ?
C7SA C6SA C3S 8.1(11) . . ?
C4S C6SA C5SA 53.2(11) . . ?
C5S C6SA C5SA 20.7(6) . . ?
C7SA C6SA C5SA 132.2 . . ?
C3S C6SA C5SA 124.1(11) . . ?
C4S C6SA C1SA 169.9(14) . . ?
C5S C6SA C1SA 99.6(6) . . ?
C7SA C6SA C1SA 107.5 . . ?
C3S C6SA C1SA 115.5(11) . . ?
C5SA C6SA C1SA 120.0 . . ?
C4S C6SA C6S 131.2(13) . . ?
C5S C6SA C6S 58.5(5) . . ?
C7SA C6SA C6S 148.1(5) . . ?
C3S C6SA C6S 155.8(14) . . ?
C5SA C6SA C6S 78.9(5) . . ?
C1SA C6SA C6S 41.1(5) . . ?
C4S C6SA C2S 127.2(10) . . ?
C5S C6SA C2S 157.6(11) . . ?
C7SA C6SA C2S 48.4(8) . . ?
C3S C6SA C2S 56.5(6) . . ?
C5SA C6SA C2S 176.7(15) . . ?
C1SA C6SA C2S 59.1(7) . . ?
C6S C6SA C2S 100.1(9) . . ?
C4S C6SA C1S 171.5(19) . . ?
C5S C6SA C1S 108.7(8) . . ?
C7SA C6SA C1S 98.2(5) . . ?
C3S C6SA C1S 106.2(10) . . ?
C5SA C6SA C1S 129.3(5) . . ?
C1SA C6SA C1S 9.3(5) . . ?
C6S C6SA C1S 50.4(4) . . ?
C2S C6SA C1S 49.8(5) . . ?
C6SA C7SA C2S 75.6(6) . . ?
C6SA C7SA C4S 42.7(5) . . ?
C2S C7SA C4S 118.1(9) . . ?

loop_
_geom_bond_atom_site_label_1
_geom_bond_atom_site_label_2
_geom_bond_distance
_geom_bond_site_symmetry_2
_geom_bond_publ_flag
As1 S1 2.203(2) . ?
As1 S4 2.214(2) . ?
As1 Cl1 2.248(2) . ?
As2 S2 2.220(3) . ?
As2 Cl2 2.232(3) . ?
As2 S3 2.244(3) . ?
S2 C8 1.931(7) . ?
S3 C11 1.856(7) . ?
C8 C5 1.442(10) . ?
C11 C12 1.466(10) . ?
As2A S3A 2.13(3) . ?
As2A S2A 2.13(2) . ?
As2A Cl2A 2.336(14) . ?
S1 C1 1.838(8) . ?
S4 C18 1.840(7) . ?
O1 C3 1.392(8) . ?
O1 C9 1.451(12) . ?
O2 C6 1.367(9) . ?
O2 C10 1.445(13) . ?
O1A C9A 1.43(2) . ?
O1A C4 1.44(3) . ?
O2A C7 1.364(18) . ?
O2A C10A 1.449(19) . ?
O3 C13 1.383(8) . ?
O3 C19 1.472(10) . ?
O4 C16 1.340(7) . ?
O4 C20 1.421(12) . ?
C1 C2 1.505(11) . ?
C2 C3 1.372(11) . ?
C2 C7 1.390(10) . ?
C3 C4 1.385(11) . ?
C4 C5 1.414(10) . ?
C5 C6 1.413(11) . ?
C6 C7 1.365(12) . ?
C12 C17 1.385(9) . ?
C12 C13 1.429(10) . ?
C13 C14 1.387(10) . ?
C14 C15 1.387(9) . ?
C15 C16 1.394(11) . ?
C15 C18 1.471(10) . ?
C16 C17 1.397(10) . ?
As3 S5 2.192(2) . ?
As3 S8 2.212(2) . ?
As3 Cl3 2.247(2) . ?
As4 S7 2.201(3) . ?
As4 S6 2.209(3) . ?
As4 Cl4 2.248(3) . ?
S6 C28 1.698(9) . ?
S7 C31 1.835(8) . ?
C28 C25 1.586(12) . ?
C31 C32 1.515(10) . ?
As4A S6A 2.13(5) . ?
As4A Cl4A 2.254(18) . ?
As4A S7A 2.32(3) . ?
S5 C21 1.821(9) . ?
S8 C38 1.825(7) . ?
O5 C23 1.405(10) . ?
O5 C29 1.439(18) . ?
O6 C26 1.374(11) . ?
O6 C30 1.477(17) . ?
O5A C24 1.381(15) . ?
O5A C29A 1.60(2) . ?
O6A C27 1.373(13) . ?
O6A C30A 1.50(3) . ?
O7 C33 1.364(8) . ?
O7 C39 1.399(9) . ?
O8 C36 1.389(8) . ?
O8 C40 1.434(10) . ?
C21 C22 1.485(12) . ?
C22 C27 1.337(10) . ?
C22 C23 1.394(12) . ?
C23 C24 1.415(11) . ?
C24 C25 1.337(10) . ?
C25 C26 1.364(14) . ?
C26 C27 1.464(14) . ?
C32 C33 1.369(11) . ?
C32 C37 1.387(9) . ?
C33 C34 1.381(10) . ?
C34 C35 1.384(9) . ?
C35 C36 1.394(11) . ?
C35 C38 1.511(10) . ?
C36 C37 1.387(10) . ?
C1S C2S 1.3900 . ?
C1S C6S 1.3900 . ?
C1S C2SA 1.533(15) . ?
C1S C6SA 1.701(16) . ?
C2S C7SA 1.23(2) . ?
C2S C3S 1.3900 . ?
C2S C1SA 1.481(14) . ?
C2S C6SA 1.591(16) . ?
C3S C6SA 1.293(13) . ?
C3S C4S 1.3900 . ?
C4S C6SA 1.086(16) . ?
C4S C5SA 1.141(18) . ?
C4S C7SA 1.57(2) . ?
C4S C5S 1.3900 . ?
C5S C6SA 1.242(15) . ?
C5S C4SA 1.205(16) . ?
C5S C6S 1.3900 . ?
C5S C1SA 2.012(13) . ?
C6S C2SA 0.937(12) . ?
C6S C1SA 1.043(12) . ?
C6S C3SA 1.407(12) . ?
C6S C7S 1.4333 . ?
C6S C6SA 1.549(12) . ?
C6S C4SA 1.814(12) . ?
C6S C5SA 1.872(12) . ?
C7S C3SA 0.777(18) . ?
C7S C2SA 0.900(16) . ?
C7S C4SA 2.125(17) . ?
C1SA C2SA 1.3900 . ?
C1SA C6SA 1.3900 . ?
C2SA C3SA 1.3900 . ?
C3SA C4SA 1.3900 . ?
C4SA C5SA 1.3900 . ?
C5SA C6SA 1.3900 . ?
C6SA C7SA 1.3613 . ?
